data_4119845
loop_
_publ_author_name
'Cheng-Pan Zhang'
'Huan Wang'
'Axel Klein'
'Christian Biewer'
'Kathrin Stirnat'
'Yoshitaka Yamaguchi'
'Long Xu'
'Valente Gomez-Benitez'
'David A. Vicic'

_publ_section_title
;
 A Five-Coordinate Nickel(II) Fluoroalkyl Complex as a Precursor to a
 Spectroscopically Detectable Ni(III) Species
;
_journal_name_full 'Journal of the American Chemical Society'
_journal_page_first 8141
_journal_page_last 8144
_journal_paper_doi 10.1021/ja4030462
_journal_volume 135
_journal_year 2013
_chemical_formula_sum 'C38 H35 F10 N3 Ni'
_chemical_formula_weight 782.40
_chemical_name_systematic
; 
 ? 
;
_space_group_IT_number 14
_symmetry_cell_setting monoclinic
_symmetry_space_group_name_Hall '-P 2ybc'
_symmetry_space_group_name_H-M 'P 1 21/c 1'
_atom_sites_solution_hydrogens geom
_atom_sites_solution_primary direct
_atom_sites_solution_secondary difmap
_audit_creation_method SHELXL-97
_cell_angle_alpha 90.00
_cell_angle_beta 101.288(2)
_cell_angle_gamma 90.00
_cell_formula_units_Z 4
_cell_length_a 10.6079(3)
_cell_length_b 19.1642(5)
_cell_length_c 18.4101(5)
_cell_measurement_temperature 100(2)
_cell_volume 3670.23(17)
_computing_structure_refinement 'SHELXL-97 (Sheldrick, 2008)'
_computing_structure_solution 'SHELXS-97 (Sheldrick, 2008)'
_diffrn_ambient_temperature 100(2)
_diffrn_measured_fraction_theta_full 0.992
_diffrn_measured_fraction_theta_max 0.992
_diffrn_radiation_monochromator graphite
_diffrn_radiation_source 'fine-focus sealed tube'
_diffrn_radiation_type MoK\a
_diffrn_radiation_wavelength 0.71073
_diffrn_reflns_av_R_equivalents 0.0587
_diffrn_reflns_av_sigmaI/netI 0.0452
_diffrn_reflns_limit_h_max 12
_diffrn_reflns_limit_h_min -12
_diffrn_reflns_limit_k_max 23
_diffrn_reflns_limit_k_min -22
_diffrn_reflns_limit_l_max 22
_diffrn_reflns_limit_l_min -22
_diffrn_reflns_number 34054
_diffrn_reflns_theta_full 25.44
_diffrn_reflns_theta_max 25.44
_diffrn_reflns_theta_min 2.96
_exptl_absorpt_coefficient_mu 0.611
_exptl_absorpt_correction_T_max 0.9415
_exptl_absorpt_correction_T_min 0.8673
_exptl_crystal_density_diffrn 1.416
_exptl_crystal_F_000 1608
_exptl_crystal_size_max 0.24
_exptl_crystal_size_mid 0.17
_exptl_crystal_size_min 0.10
_refine_diff_density_max 1.521
_refine_diff_density_min -0.611
_refine_diff_density_rms 0.101
_refine_ls_extinction_method none
_refine_ls_goodness_of_fit_ref 1.069
_refine_ls_hydrogen_treatment mixed
_refine_ls_matrix_type full
_refine_ls_number_parameters 518
_refine_ls_number_reflns 6747
_refine_ls_number_restraints 16
_refine_ls_restrained_S_all 1.085
_refine_ls_R_factor_all 0.0994
_refine_ls_R_factor_gt 0.0706
_refine_ls_shift/su_max 0.001
_refine_ls_shift/su_mean 0.000
_refine_ls_structure_factor_coef Fsqd
_refine_ls_weighting_details 'calc w=1/[\s^2^(Fo^2^)+(0.0804P)^2^+12.7548P] where P=(Fo^2^+2Fc^2^)/3'
_refine_ls_weighting_scheme calc
_refine_ls_wR_factor_gt 0.1707
_refine_ls_wR_factor_ref 0.1907
_reflns_number_gt 4979
_reflns_number_total 6747
_reflns_threshold_expression >2sigma(I)
_cod_data_source_file ja4030462_si_002_3.cif
_cod_data_source_block Compound9
_cod_database_code 4119845

loop_
_symmetry_equiv_pos_as_xyz
'x, y, z'
'-x, y+1/2, -z+1/2'
'-x, -y, -z'
'x, -y-1/2, z-1/2'

loop_
_atom_site_label
_atom_site_type_symbol
_atom_site_fract_x
_atom_site_fract_y
_atom_site_fract_z
_atom_site_U_iso_or_equiv
_atom_site_adp_type
_atom_site_occupancy
_atom_site_symmetry_multiplicity
_atom_site_calc_flag
_atom_site_refinement_flags
_atom_site_disorder_assembly
_atom_site_disorder_group
Ni1 Ni 0.89554(5) 0.18166(3) 0.33425(3) 0.0252(2) Uani 1 1 d . . .
N2 N 1.0301(3) 0.10654(18) 0.34522(19) 0.0219(8) Uani 1 1 d . . .
N3 N 1.0373(4) 0.2180(2) 0.4246(2) 0.0269(9) Uani 1 1 d . . .
N1 N 0.8066(4) 0.1012(2) 0.2610(2) 0.0269(9) Uani 1 1 d . . .
F6 F 0.9522(3) 0.31511(14) 0.27754(16) 0.0360(7) Uani 1 1 d . . .
F1 F 0.7608(3) 0.30408(14) 0.37359(16) 0.0368(7) Uani 1 1 d . . .
F7 F 1.1046(3) 0.23550(15) 0.26941(17) 0.0376(7) Uani 1 1 d . . .
F2 F 0.6417(3) 0.24234(16) 0.28685(17) 0.0444(8) Uani 1 1 d . . .
F9 F 0.9495(4) 0.17502(18) 0.1561(2) 0.0582(10) Uani 1 1 d . . .
F4 F 0.7408(4) 0.20425(19) 0.47530(18) 0.0571(9) Uani 1 1 d . . .
F10 F 0.9698(4) 0.28563(19) 0.13925(19) 0.0572(9) Uani 1 1 d . . .
F3 F 0.5592(3) 0.2411(2) 0.4147(2) 0.0659(11) Uani 1 1 d . . .
F8 F 0.7924(3) 0.24517(19) 0.1644(2) 0.0546(9) Uani 1 1 d . . .
F5 F 0.6262(4) 0.14036(18) 0.3898(2) 0.0645(10) Uani 1 1 d . . .
C1 C 0.7369(5) 0.2353(2) 0.3510(3) 0.0314(11) Uani 1 1 d . . .
C2 C 0.6643(6) 0.2062(3) 0.4072(3) 0.0462(14) Uani 1 1 d . . .
C3 C 0.9634(5) 0.2441(3) 0.2618(3) 0.0377(13) Uani 1 1 d . . .
C4 C 0.9187(5) 0.2385(3) 0.1798(3) 0.0430(13) Uani 1 1 d . . .
C5 C 0.6880(4) 0.1004(2) 0.2196(3) 0.0300(11) Uani 1 1 d . . .
H5 H 0.6338 0.1395 0.2220 0.036 Uiso 1 1 calc R . .
C6 C 0.6404(4) 0.0456(2) 0.1737(3) 0.0302(11) Uani 1 1 d . . .
H6 H 0.5561 0.0484 0.1445 0.036 Uiso 1 1 calc R . .
C7 C 0.7140(4) -0.0136(2) 0.1695(3) 0.0271(10) Uani 1 1 d . . .
C8 C 0.8376(4) -0.0123(2) 0.2126(2) 0.0235(10) Uani 1 1 d . . .
H8 H 0.8926 -0.0513 0.2120 0.028 Uiso 1 1 calc R . .
C9 C 0.8817(4) 0.0451(2) 0.2562(2) 0.0234(9) Uani 1 1 d . . .
C10 C 1.0135(4) 0.0506(2) 0.3010(2) 0.0220(9) Uani 1 1 d . . .
C11 C 1.1121(4) 0.0033(2) 0.2992(2) 0.0237(10) Uani 1 1 d . . .
H11 H 1.0974 -0.0367 0.2682 0.028 Uiso 1 1 calc R . .
C12 C 1.2332(4) 0.0151(2) 0.3433(3) 0.0236(10) Uani 1 1 d . A .
C13 C 1.2476(4) 0.0736(2) 0.3898(3) 0.0262(10) Uani 1 1 d . . .
H13 H 1.3283 0.0833 0.4208 0.031 Uiso 1 1 calc R . .
C14 C 1.1443(4) 0.1172(2) 0.3904(2) 0.0222(9) Uani 1 1 d . . .
C15 C 1.1450(4) 0.1793(2) 0.4392(2) 0.0216(9) Uani 1 1 d . . .
C16 C 1.2456(4) 0.1939(2) 0.4974(2) 0.0250(10) Uani 1 1 d . . .
H16 H 1.3200 0.1652 0.5056 0.030 Uiso 1 1 calc R . .
C17 C 1.2383(4) 0.2507(2) 0.5442(3) 0.0256(10) Uani 1 1 d . . .
C18 C 1.1286(4) 0.2917(2) 0.5268(3) 0.0283(10) Uani 1 1 d . . .
H18 H 1.1201 0.3321 0.5553 0.034 Uiso 1 1 calc R . .
C19 C 1.0313(5) 0.2737(2) 0.4676(3) 0.0280(10) Uani 1 1 d . . .
H19 H 0.9569 0.3024 0.4571 0.034 Uiso 1 1 calc R . .
C20 C 0.6619(4) -0.0746(2) 0.1191(3) 0.0297(11) Uani 1 1 d . . .
C21 C 0.6654(7) -0.0531(3) 0.0383(3) 0.0548(17) Uani 1 1 d . . .
H21A H 0.7547 -0.0454 0.0334 0.082 Uiso 1 1 calc R . .
H21B H 0.6161 -0.0101 0.0259 0.082 Uiso 1 1 calc R . .
H21C H 0.6277 -0.0904 0.0045 0.082 Uiso 1 1 calc R . .
C22 C 0.5222(6) -0.0894(3) 0.1231(4) 0.0588(18) Uani 1 1 d . . .
H22A H 0.5165 -0.1017 0.1740 0.088 Uiso 1 1 calc R . .
H22B H 0.4903 -0.1284 0.0900 0.088 Uiso 1 1 calc R . .
H22C H 0.4700 -0.0478 0.1077 0.088 Uiso 1 1 calc R . .
C23 C 0.7398(6) -0.1401(3) 0.1366(3) 0.0511(16) Uani 1 1 d . . .
H23A H 0.8262 -0.1326 0.1265 0.077 Uiso 1 1 calc R . .
H23B H 0.6979 -0.1784 0.1057 0.077 Uiso 1 1 calc R . .
H23C H 0.7462 -0.1519 0.1890 0.077 Uiso 1 1 calc R . .
C24 C 1.3468(4) -0.0331(2) 0.3413(3) 0.0290(11) Uani 1 1 d . . .
C28 C 1.3448(4) 0.2637(2) 0.6119(3) 0.0281(10) Uani 1 1 d . . .
C29 C 1.3439(5) 0.2028(3) 0.6656(3) 0.0350(12) Uani 1 1 d . . .
H29A H 1.3562 0.1588 0.6407 0.053 Uiso 1 1 calc R . .
H29B H 1.2614 0.2017 0.6819 0.053 Uiso 1 1 calc R . .
H29C H 1.4137 0.2089 0.7087 0.053 Uiso 1 1 calc R . .
C30 C 1.3237(5) 0.3313(3) 0.6521(3) 0.0337(12) Uani 1 1 d . . .
H30A H 1.3202 0.3708 0.6179 0.051 Uiso 1 1 calc R . .
H30B H 1.3947 0.3381 0.6943 0.051 Uiso 1 1 calc R . .
H30C H 1.2425 0.3283 0.6698 0.051 Uiso 1 1 calc R . .
C32 C 1.4753(5) 0.2672(3) 0.5877(3) 0.0378(12) Uani 1 1 d . . .
H32A H 1.4761 0.3069 0.5544 0.057 Uiso 1 1 calc R . .
H32B H 1.4893 0.2239 0.5620 0.057 Uiso 1 1 calc R . .
H32C H 1.5439 0.2728 0.6315 0.057 Uiso 1 1 calc R . .
C33 C 0.9658(8) 0.0438(4) 0.0382(5) 0.071(2) Uani 1 1 d D . .
C34 C 0.9568(12) 0.0149(7) -0.0387(7) 0.051(3) Uani 0.50 1 d PD . .
C35 C 1.1313(14) -0.0682(7) 0.0050(9) 0.074(5) Uani 0.50 1 d PD . .
C36 C 1.1434(8) -0.0409(4) 0.0831(6) 0.091(3) Uani 1 1 d D . .
C37 C 1.0651(11) 0.0168(6) 0.0894(7) 0.053(3) Uani 0.50 1 d PD . .
C39 C 1.1735(7) 0.0219(5) 0.5777(4) 0.073(2) Uani 1 1 d D . .
C40 C 1.0684(11) 0.0685(6) 0.5737(6) 0.062(4) Uani 0.50 1 d PD . .
C41 C 0.9528(6) 0.0529(3) 0.5189(4) 0.0548(17) Uani 1 1 d D . .
C42 C 0.9439(11) -0.0073(6) 0.4775(6) 0.045(3) Uani 0.50 1 d PD . .
C43 C 1.1550(15) -0.0377(7) 0.5334(9) 0.075(5) Uani 0.50 1 d PD . .
C25 C 1.3623(17) -0.0793(10) 0.4095(10) 0.054(3) Uani 0.376(10) 1 d P A 1
H25A H 1.3672 -0.0502 0.4537 0.082 Uiso 0.376(10) 1 calc PR A 1
H25B H 1.4413 -0.1069 0.4138 0.082 Uiso 0.376(10) 1 calc PR A 1
H25C H 1.2883 -0.1108 0.4050 0.082 Uiso 0.376(10) 1 calc PR A 1
C27 C 1.456(3) 0.0081(15) 0.3378(15) 0.059(4) Uani 0.376(10) 1 d P A 1
H27A H 1.4360 0.0404 0.2959 0.088 Uiso 0.376(10) 1 calc PR A 1
H27B H 1.5275 -0.0222 0.3313 0.088 Uiso 0.376(10) 1 calc PR A 1
H27C H 1.4808 0.0347 0.3839 0.088 Uiso 0.376(10) 1 calc PR A 1
C26 C 1.312(2) -0.0802(10) 0.2732(17) 0.056(4) Uani 0.376(10) 1 d P A 1
H26A H 1.2359 -0.1081 0.2771 0.085 Uiso 0.376(10) 1 calc PR A 1
H26B H 1.3840 -0.1113 0.2705 0.085 Uiso 0.376(10) 1 calc PR A 1
H26C H 1.2928 -0.0514 0.2284 0.085 Uiso 0.376(10) 1 calc PR A 1
C25' C 1.4302(10) -0.0424(6) 0.4204(6) 0.054(3) Uani 0.624(10) 1 d P A 2
H25D H 1.4650 0.0029 0.4392 0.082 Uiso 0.624(10) 1 calc PR A 2
H25E H 1.5012 -0.0746 0.4183 0.082 Uiso 0.624(10) 1 calc PR A 2
H25F H 1.3769 -0.0614 0.4536 0.082 Uiso 0.624(10) 1 calc PR A 2
C26' C 1.3120(12) -0.1030(6) 0.3063(9) 0.056(4) Uani 0.624(10) 1 d P A 2
H26D H 1.2568 -0.1281 0.3344 0.085 Uiso 0.624(10) 1 calc PR A 2
H26E H 1.3904 -0.1301 0.3064 0.085 Uiso 0.624(10) 1 calc PR A 2
H26F H 1.2660 -0.0966 0.2551 0.085 Uiso 0.624(10) 1 calc PR A 2
C27' C 1.4387(15) 0.0049(8) 0.2959(9) 0.059(4) Uani 0.624(10) 1 d P A 2
H27D H 1.3924 0.0132 0.2451 0.088 Uiso 0.624(10) 1 calc PR A 2
H27E H 1.5139 -0.0245 0.2950 0.088 Uiso 0.624(10) 1 calc PR A 2
H27F H 1.4667 0.0496 0.3195 0.088 Uiso 0.624(10) 1 calc PR A 2

loop_
_atom_site_aniso_label
_atom_site_aniso_U_11
_atom_site_aniso_U_22
_atom_site_aniso_U_33
_atom_site_aniso_U_23
_atom_site_aniso_U_13
_atom_site_aniso_U_12
Ni1 0.0259(3) 0.0238(3) 0.0228(3) -0.0009(2) -0.0031(2) 0.0102(2)
N2 0.0252(18) 0.0202(18) 0.0187(18) 0.0008(15) 0.0000(15) 0.0092(15)
N3 0.029(2) 0.027(2) 0.022(2) -0.0030(16) -0.0006(16) 0.0100(16)
N1 0.0254(19) 0.025(2) 0.027(2) 0.0008(16) -0.0019(16) 0.0039(16)
F6 0.0410(16) 0.0237(14) 0.0403(17) -0.0026(12) 0.0007(13) 0.0073(12)
F1 0.0383(16) 0.0281(15) 0.0400(17) -0.0034(12) -0.0019(13) 0.0142(12)
F7 0.0350(15) 0.0346(16) 0.0437(17) 0.0023(13) 0.0089(13) -0.0046(12)
F2 0.0365(16) 0.0486(19) 0.0399(17) -0.0082(14) -0.0124(14) 0.0200(14)
F9 0.077(2) 0.048(2) 0.060(2) -0.0183(17) 0.038(2) -0.0116(18)
F4 0.077(2) 0.057(2) 0.0396(19) 0.0067(16) 0.0172(18) 0.0163(19)
F10 0.070(2) 0.057(2) 0.049(2) 0.0065(17) 0.0228(18) -0.0111(18)
F3 0.053(2) 0.065(2) 0.088(3) -0.005(2) 0.033(2) 0.0224(18)
F8 0.0301(16) 0.064(2) 0.069(2) 0.0096(18) 0.0069(16) 0.0003(15)
F5 0.071(2) 0.043(2) 0.088(3) -0.0094(19) 0.037(2) -0.0062(18)
C1 0.029(2) 0.029(3) 0.030(3) -0.001(2) -0.008(2) 0.012(2)
C2 0.044(3) 0.040(3) 0.055(4) -0.009(3) 0.010(3) 0.014(3)
C3 0.046(3) 0.022(2) 0.040(3) 0.001(2) -0.006(2) 0.012(2)
C4 0.041(3) 0.043(3) 0.045(3) 0.003(3) 0.008(3) -0.002(3)
C5 0.027(2) 0.022(2) 0.038(3) 0.006(2) -0.001(2) 0.0110(19)
C6 0.025(2) 0.026(2) 0.037(3) 0.004(2) -0.001(2) 0.0022(19)
C7 0.029(2) 0.027(2) 0.024(2) 0.0035(19) 0.0036(19) -0.0002(19)
C8 0.027(2) 0.020(2) 0.023(2) 0.0032(18) 0.0041(18) 0.0051(18)
C9 0.025(2) 0.022(2) 0.023(2) 0.0043(18) 0.0032(18) 0.0063(18)
C10 0.026(2) 0.020(2) 0.019(2) 0.0020(17) 0.0034(18) 0.0031(18)
C11 0.025(2) 0.019(2) 0.026(2) 0.0003(18) 0.0027(19) 0.0050(18)
C12 0.025(2) 0.018(2) 0.028(2) 0.0003(18) 0.0054(19) 0.0025(18)
C13 0.026(2) 0.025(2) 0.025(2) 0.0009(19) -0.0016(19) 0.0023(18)
C14 0.022(2) 0.023(2) 0.020(2) 0.0031(18) 0.0000(18) 0.0047(17)
C15 0.024(2) 0.021(2) 0.018(2) 0.0018(17) 0.0024(17) 0.0071(18)
C16 0.024(2) 0.025(2) 0.026(2) 0.0007(18) 0.0033(18) 0.0103(18)
C17 0.026(2) 0.025(2) 0.025(2) -0.0005(19) 0.0011(19) 0.0047(19)
C18 0.031(2) 0.026(2) 0.027(2) -0.005(2) 0.002(2) 0.007(2)
C19 0.031(2) 0.027(2) 0.024(2) -0.0008(19) -0.0009(19) 0.0120(19)
C20 0.030(2) 0.029(3) 0.029(3) -0.004(2) 0.002(2) -0.003(2)
C21 0.073(4) 0.053(4) 0.035(3) -0.008(3) 0.001(3) -0.014(3)
C22 0.043(3) 0.046(4) 0.091(5) -0.023(3) 0.022(3) -0.013(3)
C23 0.062(4) 0.034(3) 0.050(4) -0.011(3) -0.007(3) 0.007(3)
C24 0.021(2) 0.021(2) 0.044(3) -0.004(2) 0.005(2) 0.0050(18)
C28 0.027(2) 0.032(3) 0.023(2) -0.005(2) -0.0001(19) 0.005(2)
C29 0.037(3) 0.036(3) 0.027(3) -0.003(2) -0.006(2) 0.006(2)
C30 0.030(3) 0.033(3) 0.034(3) -0.011(2) -0.003(2) 0.000(2)
C32 0.027(2) 0.045(3) 0.038(3) -0.008(2) -0.001(2) 0.004(2)
C33 0.079(5) 0.039(4) 0.103(6) -0.023(4) 0.037(5) -0.033(4)
C34 0.055(8) 0.053(8) 0.048(7) -0.011(6) 0.017(6) -0.037(7)
C35 0.055(9) 0.044(8) 0.135(16) 0.011(9) 0.051(10) -0.007(7)
C36 0.078(6) 0.053(5) 0.140(9) 0.006(5) 0.015(6) -0.020(4)
C37 0.079(9) 0.035(7) 0.052(8) 0.014(6) 0.029(7) -0.019(7)
C39 0.054(4) 0.102(7) 0.060(5) 0.026(4) 0.002(4) -0.026(4)
C40 0.102(11) 0.053(8) 0.046(7) -0.018(6) 0.052(8) -0.049(8)
C41 0.057(4) 0.040(3) 0.075(5) 0.024(3) 0.030(4) 0.010(3)
C42 0.042(6) 0.055(7) 0.037(6) 0.018(5) 0.004(5) -0.028(5)
C43 0.071(10) 0.075(10) 0.094(12) 0.061(10) 0.050(9) 0.032(9)
C25 0.039(5) 0.060(7) 0.061(5) -0.003(5) -0.001(5) 0.033(4)
C27 0.044(6) 0.037(4) 0.110(13) -0.006(10) 0.052(10) 0.010(4)
C26 0.027(3) 0.014(7) 0.116(14) -0.020(5) -0.016(7) 0.014(5)
C25' 0.039(5) 0.060(7) 0.061(5) -0.003(5) -0.001(5) 0.033(4)
C26' 0.027(3) 0.014(7) 0.116(14) -0.020(5) -0.016(7) 0.014(5)
C27' 0.044(6) 0.037(4) 0.110(13) -0.006(10) 0.052(10) 0.010(4)

loop_
_atom_type_symbol
_atom_type_description
_atom_type_scat_dispersion_real
_atom_type_scat_dispersion_imag
_atom_type_scat_source
C C 0.0033 0.0016 'International Tables Vol C Tables 4.2.6.8 and 6.1.1.4'
H H 0.0000 0.0000 'International Tables Vol C Tables 4.2.6.8 and 6.1.1.4'
N N 0.0061 0.0033 'International Tables Vol C Tables 4.2.6.8 and 6.1.1.4'
F F 0.0171 0.0103 'International Tables Vol C Tables 4.2.6.8 and 6.1.1.4'
Ni Ni 0.3393 1.1124 'International Tables Vol C Tables 4.2.6.8 and 6.1.1.4'

loop_
_geom_angle_atom_site_label_1
_geom_angle_atom_site_label_2
_geom_angle_atom_site_label_3
_geom_angle
_geom_angle_site_symmetry_1
_geom_angle_site_symmetry_3
N2 Ni1 C3 98.77(18) . .
N2 Ni1 C1 159.02(19) . .
C3 Ni1 C1 102.2(2) . .
N2 Ni1 N3 77.11(14) . .
C3 Ni1 N3 91.88(18) . .
C1 Ni1 N3 101.15(16) . .
N2 Ni1 N1 76.35(14) . .
C3 Ni1 N1 100.42(18) . .
C1 Ni1 N1 100.55(17) . .
N3 Ni1 N1 152.12(14) . .
C10 N2 C14 119.6(4) . .
C10 N2 Ni1 120.5(3) . .
C14 N2 Ni1 119.3(3) . .
C19 N3 C15 117.3(4) . .
C19 N3 Ni1 128.0(3) . .
C15 N3 Ni1 114.7(3) . .
C5 N1 C9 117.0(4) . .
C5 N1 Ni1 128.0(3) . .
C9 N1 Ni1 115.0(3) . .
F1 C1 F2 102.7(3) . .
F1 C1 C2 103.4(4) . .
F2 C1 C2 103.4(4) . .
F1 C1 Ni1 114.5(3) . .
F2 C1 Ni1 113.5(3) . .
C2 C1 Ni1 117.5(3) . .
F3 C2 F5 106.1(5) . .
F3 C2 F4 106.4(5) . .
F5 C2 F4 107.0(5) . .
F3 C2 C1 115.8(5) . .
F5 C2 C1 110.6(5) . .
F4 C2 C1 110.5(5) . .
F6 C3 F7 102.3(4) . .
F6 C3 C4 104.8(4) . .
F7 C3 C4 101.6(4) . .
F6 C3 Ni1 112.5(4) . .
F7 C3 Ni1 110.7(3) . .
C4 C3 Ni1 122.6(4) . .
F8 C4 F10 108.5(5) . .
F8 C4 F9 108.5(5) . .
F10 C4 F9 106.0(5) . .
F8 C4 C3 108.5(5) . .
F10 C4 C3 115.3(5) . .
F9 C4 C3 109.9(4) . .
N1 C5 C6 123.2(4) . .
N1 C5 H5 118.4 . .
C6 C5 H5 118.4 . .
C5 C6 C7 120.9(4) . .
C5 C6 H6 119.5 . .
C7 C6 H6 119.5 . .
C6 C7 C8 115.5(4) . .
C6 C7 C20 121.2(4) . .
C8 C7 C20 123.3(4) . .
C9 C8 C7 121.1(4) . .
C9 C8 H8 119.5 . .
C7 C8 H8 119.5 . .
N1 C9 C8 122.2(4) . .
N1 C9 C10 114.3(4) . .
C8 C9 C10 123.5(4) . .
N2 C10 C11 121.9(4) . .
N2 C10 C9 113.1(4) . .
C11 C10 C9 125.0(4) . .
C10 C11 C12 119.4(4) . .
C10 C11 H11 120.3 . .
C12 C11 H11 120.3 . .
C11 C12 C13 117.5(4) . .
C11 C12 C24 121.9(4) . .
C13 C12 C24 120.6(4) . .
C14 C13 C12 119.9(4) . .
C14 C13 H13 120.1 . .
C12 C13 H13 120.1 . .
N2 C14 C13 121.6(4) . .
N2 C14 C15 113.1(4) . .
C13 C14 C15 125.3(4) . .
N3 C15 C16 122.6(4) . .
N3 C15 C14 114.6(4) . .
C16 C15 C14 122.7(4) . .
C15 C16 C17 120.4(4) . .
C15 C16 H16 119.8 . .
C17 C16 H16 119.8 . .
C18 C17 C16 116.3(4) . .
C18 C17 C28 123.2(4) . .
C16 C17 C28 120.4(4) . .
C17 C18 C19 120.0(4) . .
C17 C18 H18 120.0 . .
C19 C18 H18 120.0 . .
N3 C19 C18 123.3(4) . .
N3 C19 H19 118.4 . .
C18 C19 H19 118.4 . .
C23 C20 C22 109.4(5) . .
C23 C20 C7 112.9(4) . .
C22 C20 C7 110.7(4) . .
C23 C20 C21 108.1(5) . .
C22 C20 C21 107.6(5) . .
C7 C20 C21 107.9(4) . .
C20 C21 H21A 109.5 . .
C20 C21 H21B 109.5 . .
H21A C21 H21B 109.5 . .
C20 C21 H21C 109.5 . .
H21A C21 H21C 109.5 . .
H21B C21 H21C 109.5 . .
C20 C22 H22A 109.5 . .
C20 C22 H22B 109.5 . .
H22A C22 H22B 109.5 . .
C20 C22 H22C 109.5 . .
H22A C22 H22C 109.5 . .
H22B C22 H22C 109.5 . .
C20 C23 H23A 109.5 . .
C20 C23 H23B 109.5 . .
H23A C23 H23B 109.5 . .
C20 C23 H23C 109.5 . .
H23A C23 H23C 109.5 . .
H23B C23 H23C 109.5 . .
C27 C24 C26' 127.9(12) . .
C27 C24 C25 113.9(14) . .
C26' C24 C25 79.2(9) . .
C27 C24 C12 108.7(11) . .
C26' C24 C12 115.0(6) . .
C25 C24 C12 106.9(7) . .
C27 C24 C26 111.3(14) . .
C26' C24 C26 28.6(10) . .
C25 C24 C26 107.6(11) . .
C12 C24 C26 108.1(8) . .
C27 C24 C25' 77.6(12) . .
C26' C24 C25' 110.2(7) . .
C25 C24 C25' 37.9(8) . .
C12 C24 C25' 110.6(5) . .
C26 C24 C25' 134.5(8) . .
C27 C24 C27' 28.7(11) . .
C26' C24 C27' 108.1(9) . .
C25 C24 C27' 136.7(9) . .
C12 C24 C27' 107.8(6) . .
C26 C24 C27' 85.1(12) . .
C25' C24 C27' 104.5(8) . .
C17 C28 C30 112.1(4) . .
C17 C28 C32 109.6(4) . .
C30 C28 C32 109.2(4) . .
C17 C28 C29 107.8(4) . .
C30 C28 C29 108.2(4) . .
C32 C28 C29 109.9(4) . .
C28 C29 H29A 109.5 . .
C28 C29 H29B 109.5 . .
H29A C29 H29B 109.5 . .
C28 C29 H29C 109.5 . .
H29A C29 H29C 109.5 . .
H29B C29 H29C 109.5 . .
C28 C30 H30A 109.5 . .
C28 C30 H30B 109.5 . .
H30A C30 H30B 109.5 . .
C28 C30 H30C 109.5 . .
H30A C30 H30C 109.5 . .
H30B C30 H30C 109.5 . .
C28 C32 H32A 109.5 . .
C28 C32 H32B 109.5 . .
H32A C32 H32B 109.5 . .
C28 C32 H32C 109.5 . .
H32A C32 H32C 109.5 . .
H32B C32 H32C 109.5 . .
C35 C33 C37 175.2(10) 3_755 .
C35 C33 C34 135.4(11) 3_755 3_755
C37 C33 C34 47.0(7) . 3_755
C35 C33 C34 69.5(10) 3_755 .
C37 C33 C34 114.0(10) . .
C34 C33 C34 68.7(10) 3_755 .
C37 C34 C36 70.6(9) 3_755 3_755
C37 C34 C33 65.5(9) 3_755 3_755
C36 C34 C33 136.0(11) 3_755 3_755
C37 C34 C33 164.9(10) 3_755 .
C36 C34 C33 110.0(12) 3_755 .
C33 C34 C33 111.3(10) 3_755 .
C37 C34 C35 130.0(14) 3_755 3_755
C36 C34 C35 62.0(9) 3_755 3_755
C33 C34 C35 155.2(12) 3_755 3_755
C33 C34 C35 48.0(8) . 3_755
C37 C34 C34 122.4(16) 3_755 3_755
C36 C34 C34 157.8(14) 3_755 3_755
C33 C34 C34 58.9(9) 3_755 3_755
C33 C34 C34 52.3(7) . 3_755
C35 C34 C34 99.0(13) 3_755 3_755
C33 C35 C36 112.2(11) 3_755 .
C33 C35 C34 62.5(8) 3_755 3_755
C36 C35 C34 49.7(7) . 3_755
C34 C36 C37 47.8(8) 3_755 .
C34 C36 C35 68.3(9) 3_755 .
C37 C36 C35 114.3(10) . .
C34 C37 C33 67.5(11) 3_755 .
C34 C37 C36 61.5(10) 3_755 .
C33 C37 C36 128.9(12) . .
C43 C39 C40 117.8(9) . .
C43 C39 C42 55.8(8) . 3_756
C40 C39 C42 62.2(7) . 3_756
C39 C40 C41 116.8(9) . .
C39 C40 C42 60.6(7) . 3_756
C41 C40 C42 56.3(6) . 3_756
C42 C41 C43 58.5(8) . 3_756
C42 C41 C42 57.9(8) . 3_756
C43 C41 C42 116.1(10) 3_756 3_756
C42 C41 C40 120.9(8) . .
C43 C41 C40 179.2(9) 3_756 .
C42 C41 C40 63.2(7) 3_756 .
C42 C42 C43 122.2(17) 3_756 3_756
C42 C42 C41 61.7(9) 3_756 .
C43 C42 C41 60.8(10) 3_756 .
C42 C42 C41 60.4(9) 3_756 3_756
C43 C42 C41 174.1(11) 3_756 3_756
C41 C42 C41 122.1(8) . 3_756
C42 C42 C39 174.8(13) 3_756 3_756
C43 C42 C39 59.2(8) 3_756 3_756
C41 C42 C39 120.0(10) . 3_756
C41 C42 C39 117.7(10) 3_756 3_756
C42 C42 C40 120.7(15) 3_756 3_756
C43 C42 C40 116.2(11) 3_756 3_756
C41 C42 C40 174.8(9) . 3_756
C41 C42 C40 60.5(7) 3_756 3_756
C39 C42 C40 57.2(6) 3_756 3_756
C42 C43 C41 60.8(8) 3_756 3_756
C42 C43 C39 65.0(8) 3_756 .
C41 C43 C39 125.8(10) 3_756 .
C24 C25 H25A 109.5 . .
C24 C25 H25B 109.5 . .
C24 C25 H25C 109.5 . .
C24 C27 H27A 109.5 . .
C24 C27 H27B 109.5 . .
C24 C27 H27C 109.5 . .
C24 C26 H26A 109.5 . .
C24 C26 H26B 109.5 . .
C24 C26 H26C 109.5 . .
C24 C25' H25D 109.5 . .
C24 C25' H25E 109.5 . .
H25D C25' H25E 109.5 . .
C24 C25' H25F 109.5 . .
H25D C25' H25F 109.5 . .
H25E C25' H25F 109.5 . .
C24 C26' H26D 109.5 . .
C24 C26' H26E 109.5 . .
H26D C26' H26E 109.5 . .
C24 C26' H26F 109.5 . .
H26D C26' H26F 109.5 . .
H26E C26' H26F 109.5 . .
C24 C27' H27D 109.5 . .
C24 C27' H27E 109.5 . .
H27D C27' H27E 109.5 . .
C24 C27' H27F 109.5 . .
H27D C27' H27F 109.5 . .
H27E C27' H27F 109.5 . .

loop_
_geom_bond_atom_site_label_1
_geom_bond_atom_site_label_2
_geom_bond_distance
_geom_bond_site_symmetry_2
Ni1 N2 2.010(3) .
Ni1 C3 2.026(6) .
Ni1 C1 2.046(5) .
Ni1 N3 2.129(4) .
Ni1 N1 2.142(4) .
N2 C10 1.337(6) .
N2 C14 1.343(5) .
N3 C19 1.337(6) .
N3 C15 1.345(5) .
N1 C5 1.338(6) .
N1 C9 1.350(6) .
F6 C3 1.400(5) .
F1 C1 1.390(5) .
F7 C3 1.486(6) .
F2 C1 1.402(5) .
F9 C4 1.353(7) .
F4 C2 1.353(7) .
F10 C4 1.351(7) .
F3 C2 1.329(6) .
F8 C4 1.320(6) .
F5 C2 1.345(7) .
C1 C2 1.512(8) .
C3 C4 1.496(8) .
C5 C6 1.381(7) .
C5 H5 0.9500 .
C6 C7 1.388(7) .
C6 H6 0.9500 .
C7 C8 1.393(6) .
C7 C20 1.527(6) .
C8 C9 1.388(6) .
C8 H8 0.9500 .
C9 C10 1.482(6) .
C10 C11 1.389(6) .
C11 C12 1.398(6) .
C11 H11 0.9500 .
C12 C13 1.400(6) .
C12 C24 1.525(6) .
C13 C14 1.380(6) .
C13 H13 0.9500 .
C14 C15 1.490(6) .
C15 C16 1.385(6) .
C16 C17 1.400(6) .
C16 H16 0.9500 .
C17 C18 1.388(6) .
C17 C28 1.530(6) .
C18 C19 1.390(6) .
C18 H18 0.9500 .
C19 H19 0.9500 .
C20 C23 1.503(7) .
C20 C22 1.525(7) .
C20 C21 1.551(8) .
C21 H21A 0.9800 .
C21 H21B 0.9800 .
C21 H21C 0.9800 .
C22 H22A 0.9800 .
C22 H22B 0.9800 .
C22 H22C 0.9800 .
C23 H23A 0.9800 .
C23 H23B 0.9800 .
C23 H23C 0.9800 .
C24 C27 1.42(3) .
C24 C26' 1.501(13) .
C24 C25 1.520(19) .
C24 C26 1.53(3) .
C24 C25' 1.560(11) .
C24 C27' 1.579(16) .
C28 C30 1.531(6) .
C28 C32 1.536(7) .
C28 C29 1.532(7) .
C29 H29A 0.9800 .
C29 H29B 0.9800 .
C29 H29C 0.9800 .
C30 H30A 0.9800 .
C30 H30B 0.9800 .
C30 H30C 0.9800 .
C32 H32A 0.9800 .
C32 H32B 0.9800 .
C32 H32C 0.9800 .
C33 C35 1.262(17) 3_755
C33 C37 1.370(11) .
C33 C34 1.391(16) 3_755
C33 C34 1.505(12) .
C34 C37 1.101(15) 3_755
C34 C36 1.305(16) 3_755
C34 C33 1.392(16) 3_755
C34 C35 1.59(2) 3_755
C34 C34 1.64(3) 3_755
C35 C33 1.262(17) 3_755
C35 C36 1.511(14) .
C35 C34 1.59(2) 3_755
C36 C34 1.305(16) 3_755
C36 C37 1.401(12) .
C37 C34 1.101(15) 3_755
C39 C43 1.395(13) .
C39 C40 1.420(12) .
C39 C42 1.472(12) 3_756
C40 C41 1.458(11) .
C40 C42 1.495(15) 3_756
C41 C42 1.375(11) .
C41 C43 1.375(18) 3_756
C41 C42 1.393(14) 3_756
C42 C42 1.34(2) 3_756
C42 C43 1.343(18) 3_756
C42 C41 1.393(14) 3_756
C42 C39 1.472(12) 3_756
C42 C40 1.495(15) 3_756
C43 C42 1.343(18) 3_756
C43 C41 1.374(18) 3_756
C25 H25A 0.9800 .
C25 H25B 0.9800 .
C25 H25C 0.9800 .
C27 H27A 0.9800 .
C27 H27B 0.9800 .
C27 H27C 0.9800 .
C26 H26A 0.9800 .
C26 H26B 0.9800 .
C26 H26C 0.9800 .
C25' H25D 0.9800 .
C25' H25E 0.9800 .
C25' H25F 0.9800 .
C26' H26D 0.9800 .
C26' H26E 0.9800 .
C26' H26F 0.9800 .
C27' H27D 0.9800 .
C27' H27E 0.9800 .
C27' H27F 0.9800 .
